data_1520236
loop_
_publ_author_name
'Callear, Samantha K.'
'Hursthouse, Michael B.'

_publ_section_title
;
 4-Methylimidazolium glutarate
;
_journal_name_full 'Crystal Structure Report Archive'
_journal_page_first 467
_journal_year 2008
_chemical_formula_sum 'C9 H14 N2 O4'
_chemical_formula_weight 214.22
_chemical_name_systematic
;
Glutaric Acid & 4-Methylimidazole
;
_space_group_IT_number 4
_symmetry_cell_setting monoclinic
_symmetry_space_group_name_Hall 'P 2yb'
_symmetry_space_group_name_H-M 'P 1 21 1'
_atom_sites_solution_hydrogens geom
_atom_sites_solution_primary direct
_atom_sites_solution_secondary difmap
_cell_angle_alpha 90.00
_cell_angle_beta 96.571(3)
_cell_angle_gamma 90.00
_cell_formula_units_Z 4
_cell_length_a 7.5360(4)
_cell_length_b 14.2180(8)
_cell_length_c 9.7160(6)
_cell_measurement_reflns_used 2417
_cell_measurement_temperature 120(2)
_cell_measurement_theta_max 27.48
_cell_measurement_theta_min 2.91
_cell_volume 1034.20(10)
_computing_cell_refinement 'DENZO (Otwinowski & Minor, 1997) & COLLECT (Hooft, R.W.W., 1998)'
_computing_data_collection 'COLLECT (Hooft, R.W.W., 1998)'
_computing_data_reduction 'DENZO (Otwinowski & Minor, 1997) & COLLECT (Hooft, R.W.W., 1998)'
_computing_structure_refinement 'SHELXL-97 (Sheldrick, 1997)'
_diffrn_ambient_temperature 120(2)
_diffrn_detector_area_resol_mean 9.091
_diffrn_measured_fraction_theta_full 0.998
_diffrn_measured_fraction_theta_max 0.998
_diffrn_measurement_device_type 'Bruker-Nonius 95mm CCD camera on \k-goniostat'
_diffrn_measurement_method '\f & \w scans'
_diffrn_radiation_monochromator '10cm confocal mirrors'
_diffrn_radiation_source 'Bruker-Nonius FR591 rotating anode'
_diffrn_radiation_type MoK\a
_diffrn_radiation_wavelength 0.71073
_diffrn_reflns_av_R_equivalents 0.1295
_diffrn_reflns_av_sigmaI/netI 0.1106
_diffrn_reflns_limit_h_max 9
_diffrn_reflns_limit_h_min -9
_diffrn_reflns_limit_k_max 17
_diffrn_reflns_limit_k_min -18
_diffrn_reflns_limit_l_max 11
_diffrn_reflns_limit_l_min -12
_diffrn_reflns_number 12026
_diffrn_reflns_theta_full 27.48
_diffrn_reflns_theta_max 27.48
_diffrn_reflns_theta_min 3.07
_exptl_absorpt_coefficient_mu 0.109
_exptl_absorpt_correction_T_max 0.9967
_exptl_absorpt_correction_T_min 0.9860
_exptl_absorpt_correction_type multi-scan
_exptl_absorpt_process_details 'SADABS V2.10 (Sheldrick, G.M., 2003)'
_exptl_crystal_colour colourless
_exptl_crystal_density_diffrn 1.376
_exptl_crystal_density_method 'not measured'
_exptl_crystal_description lath
_exptl_crystal_F_000 456
_exptl_crystal_size_max 0.13
_exptl_crystal_size_mid 0.07
_exptl_crystal_size_min 0.03
_refine_diff_density_max 0.269
_refine_diff_density_min -0.235
_refine_diff_density_rms 0.061
_refine_ls_abs_structure_details 'Flack H D (1983), Acta Cryst. A39, 876-881'
_refine_ls_abs_structure_Flack -10(10)
_refine_ls_extinction_method none
_refine_ls_goodness_of_fit_ref 1.038
_refine_ls_hydrogen_treatment constr
_refine_ls_matrix_type full
_refine_ls_number_parameters 281
_refine_ls_number_reflns 2460
_refine_ls_number_restraints 1
_refine_ls_restrained_S_all 1.038
_refine_ls_R_factor_all 0.0980
_refine_ls_R_factor_gt 0.0559
_refine_ls_shift/su_max 0.004
_refine_ls_shift/su_mean 0.000
_refine_ls_structure_factor_coef Fsqd
_refine_ls_weighting_details 'calc w=1/[\s^2^(Fo^2^)+(0.0150P)^2^+0.3727P] where P=(Fo^2^+2Fc^2^)/3'
_refine_ls_weighting_scheme calc
_refine_ls_wR_factor_gt 0.0977
_refine_ls_wR_factor_ref 0.1108
_reflns_number_gt 1739
_reflns_number_total 2460
_reflns_threshold_expression >2sigma(I)
_cod_data_source_file eCrystal-467.cif
_cod_data_source_block 06skc0042p21
_cod_depositor_comments
;
Citation :
Callear, Samantha K. and Hursthouse, Michael B. (2008) 
University of Southampton, Crystal Structure Report Archive. 
(doi:10.5258/ecrystals/467)

More at:
http://ecrystals.chem.soton.ac.uk/467/

The following automatic conversions were performed:

'_symmetry_cell_setting' value 'Monoclinic' changed to 'monoclinic'
according to the built-in table from CIF Core dictionary named
'cif_core.dic' version 2.4.1 from 2010-06-29.

Automatic conversion script
Id: cif_fix_values 3392 2015-05-12 13:50:21Z andrius 
;
_cod_original_sg_symbol_H-M P21
_cod_database_code 1520236

loop_
_symmetry_equiv_pos_as_xyz
'x, y, z'
'-x, y+1/2, -z'

loop_
_atom_site_label
_atom_site_type_symbol
_atom_site_fract_x
_atom_site_fract_y
_atom_site_fract_z
_atom_site_U_iso_or_equiv
_atom_site_adp_type
_atom_site_occupancy
_atom_site_symmetry_multiplicity
_atom_site_calc_flag
_atom_site_refinement_flags
_atom_site_disorder_assembly
_atom_site_disorder_group
C1 C 0.1071(5) 0.0859(3) -0.2812(5) 0.0231(9) Uani 1 1 d . . .
C2 C 0.0466(5) 0.1075(3) -0.1425(5) 0.0257(10) Uani 1 1 d . . .
H2A H 0.1336 0.0799 -0.0695 0.031 Uiso 1 1 calc R . .
H2B H -0.0696 0.0762 -0.1370 0.031 Uiso 1 1 calc R . .
C3 C 0.0261(5) 0.2117(3) -0.1111(4) 0.0240(9) Uani 1 1 d . . .
H3A H -0.0646 0.2397 -0.1810 0.029 Uiso 1 1 calc R . .
H3B H 0.1410 0.2442 -0.1175 0.029 Uiso 1 1 calc R . .
C4 C -0.0303(5) 0.2262(3) 0.0330(4) 0.0248(10) Uani 1 1 d . . .
H4A H -0.1498 0.1980 0.0362 0.030 Uiso 1 1 calc R . .
H4B H 0.0546 0.1927 0.1013 0.030 Uiso 1 1 calc R . .
C5 C -0.0371(5) 0.3281(3) 0.0745(4) 0.0249(10) Uani 1 1 d . . .
O1A O 0.1335(4) 0.1489(2) -0.3651(3) 0.0280(7) Uani 1 1 d . . .
O1B O 0.1310(4) -0.0011(2) -0.3064(3) 0.0282(8) Uani 1 1 d . . .
O5A O -0.0847(4) 0.3377(2) 0.1998(3) 0.0334(8) Uani 1 1 d . . .
H5 H -0.0933 0.3951 0.2183 0.07(2) Uiso 1 1 calc R . .
O5B O -0.0021(5) 0.3935(2) 0.0030(4) 0.0367(8) Uani 1 1 d . . .
C22 C 0.2516(6) 0.3639(3) 0.5021(5) 0.0253(10) Uani 1 1 d . . .
H22 H 0.2859 0.3241 0.4311 0.030 Uiso 1 1 calc R . .
C24 C 0.1977(5) 0.4902(3) 0.6222(5) 0.0212(10) Uani 1 1 d . . .
C25 C 0.1551(5) 0.4142(3) 0.6935(5) 0.0252(10) Uani 1 1 d . . .
H25 H 0.1101 0.4142 0.7809 0.030 Uiso 1 1 calc R . .
C26 C 0.1864(5) 0.5929(3) 0.6523(5) 0.0268(10) Uani 1 1 d . . .
H26A H 0.1445 0.6017 0.7432 0.040 Uiso 1 1 calc R . .
H26B H 0.1026 0.6228 0.5810 0.040 Uiso 1 1 calc R . .
H26C H 0.3048 0.6214 0.6523 0.040 Uiso 1 1 calc R . .
N21 N 0.1885(4) 0.3362(3) 0.6168(4) 0.0255(9) Uani 1 1 d . . .
H21 H 0.1708 0.2774 0.6404 0.025(13) Uiso 1 1 calc R . .
N23 N 0.2586(4) 0.4574(3) 0.5034(4) 0.0238(8) Uani 1 1 d . . .
H23 H 0.2963 0.4927 0.4383 0.048(16) Uiso 1 1 calc R . .
C31 C 0.4226(5) 0.2365(3) 0.1580(5) 0.0231(9) Uani 1 1 d . . .
C32 C 0.4540(5) 0.3295(3) 0.0907(4) 0.0205(9) Uani 1 1 d . . .
H32A H 0.3722 0.3348 0.0037 0.025 Uiso 1 1 calc R . .
H32B H 0.5779 0.3311 0.0660 0.025 Uiso 1 1 calc R . .
C33 C 0.4256(5) 0.4134(3) 0.1818(5) 0.0231(9) Uani 1 1 d . . .
H33A H 0.3022 0.4115 0.2074 0.028 Uiso 1 1 calc R . .
H33B H 0.5085 0.4086 0.2683 0.028 Uiso 1 1 calc R . .
C34 C 0.4550(6) 0.5068(3) 0.1134(5) 0.0220(9) Uani 1 1 d . . .
H34A H 0.5770 0.5077 0.0848 0.026 Uiso 1 1 calc R . .
H34B H 0.3694 0.5123 0.0285 0.026 Uiso 1 1 calc R . .
C35 C 0.4335(5) 0.5903(3) 0.2038(5) 0.0234(9) Uani 1 1 d . . .
O31A O 0.4437(4) 0.1611(2) 0.0873(3) 0.0262(7) Uani 1 1 d . . .
O31B O 0.3755(4) 0.2341(2) 0.2753(3) 0.0300(8) Uani 1 1 d . . .
O35A O 0.3868(4) 0.5840(2) 0.3194(3) 0.0305(7) Uani 1 1 d . . .
O35B O 0.4654(4) 0.67408(19) 0.1527(4) 0.0294(8) Uani 1 1 d . . .
H35 H 0.4911 0.6681 0.0712 0.042(15) Uiso 1 1 calc R . .
C42 C 0.7018(5) 0.5483(3) 0.6178(4) 0.0249(10) Uani 1 1 d . . .
H42 H 0.7184 0.6120 0.5928 0.030 Uiso 1 1 calc R . .
C44 C 0.6923(5) 0.3934(3) 0.6114(4) 0.0221(10) Uani 1 1 d . . .
C45 C 0.6367(5) 0.4204(4) 0.7322(5) 0.0257(10) Uani 1 1 d . . .
H45 H 0.5998 0.3804 0.8019 0.031 Uiso 1 1 calc R . .
C46 C 0.7090(6) 0.2986(3) 0.5512(5) 0.0293(11) Uani 1 1 d . . .
H46A H 0.6694 0.2512 0.6142 0.044 Uiso 1 1 calc R . .
H46B H 0.8340 0.2869 0.5377 0.044 Uiso 1 1 calc R . .
H46C H 0.6346 0.2949 0.4617 0.044 Uiso 1 1 calc R . .
N41 N 0.6439(4) 0.5189(3) 0.7354(4) 0.0255(8) Uani 1 1 d . . .
H41 H 0.6153 0.5550 0.8031 0.046(15) Uiso 1 1 calc R . .
N43 N 0.7319(4) 0.4744(2) 0.5426(4) 0.0217(8) Uani 1 1 d . . .
H43 H 0.7714 0.4763 0.4608 0.07(2) Uiso 1 1 calc R . .

loop_
_atom_site_aniso_label
_atom_site_aniso_U_11
_atom_site_aniso_U_22
_atom_site_aniso_U_33
_atom_site_aniso_U_23
_atom_site_aniso_U_13
_atom_site_aniso_U_12
C1 0.0226(19) 0.019(2) 0.028(2) 0.002(2) 0.0033(17) -0.0011(18)
C2 0.027(2) 0.023(3) 0.029(3) -0.004(2) 0.0074(18) 0.0019(17)
C3 0.029(2) 0.021(2) 0.023(2) 0.000(2) 0.0058(18) 0.0004(18)
C4 0.031(2) 0.019(3) 0.025(2) -0.0002(19) 0.0096(18) -0.0003(18)
C5 0.025(2) 0.027(3) 0.023(2) 0.001(2) 0.0036(17) -0.0005(19)
O1A 0.0407(16) 0.0194(16) 0.0259(18) 0.0021(14) 0.0126(14) -0.0027(13)
O1B 0.0447(17) 0.0181(17) 0.0244(18) 0.0012(14) 0.0150(14) 0.0029(12)
O5A 0.0535(19) 0.0227(18) 0.0273(19) -0.0056(15) 0.0190(15) -0.0016(16)
O5B 0.0565(19) 0.026(2) 0.0306(19) -0.0016(17) 0.0175(15) -0.0013(15)
C22 0.032(2) 0.020(2) 0.025(2) -0.0019(19) 0.0089(19) -0.0042(18)
C24 0.024(2) 0.019(3) 0.022(2) -0.0036(19) 0.0067(17) -0.0023(16)
C25 0.030(2) 0.019(2) 0.028(3) -0.001(2) 0.0094(18) -0.001(2)
C26 0.037(2) 0.015(2) 0.029(3) -0.004(2) 0.0064(19) 0.0019(19)
N21 0.036(2) 0.020(2) 0.022(2) -0.0022(18) 0.0100(16) -0.0032(16)
N23 0.0319(19) 0.0190(18) 0.021(2) 0.0006(17) 0.0054(16) -0.0002(15)
C31 0.024(2) 0.023(2) 0.023(2) -0.003(2) 0.0048(17) -0.0029(18)
C32 0.025(2) 0.017(2) 0.020(2) 0.000(2) 0.0053(16) -0.0013(18)
C33 0.029(2) 0.015(2) 0.026(3) -0.004(2) 0.0076(17) -0.0010(19)
C34 0.028(2) 0.019(2) 0.019(2) -0.001(2) 0.0050(18) -0.0031(17)
C35 0.030(2) 0.016(2) 0.025(2) 0.002(2) 0.0058(18) -0.0007(19)
O31A 0.0434(17) 0.0138(14) 0.0238(18) -0.0014(14) 0.0135(14) 0.0025(13)
O31B 0.0510(19) 0.0178(17) 0.0243(18) 0.0004(13) 0.0171(14) -0.0006(14)
O35A 0.0474(16) 0.0214(16) 0.0254(18) 0.0035(15) 0.0151(14) -0.0009(14)
O35B 0.0501(19) 0.0148(15) 0.0260(19) 0.0024(13) 0.0156(15) -0.0031(13)
C42 0.030(2) 0.019(2) 0.028(3) -0.003(2) 0.0099(19) -0.0011(17)
C44 0.024(2) 0.018(3) 0.024(2) 0.004(2) 0.0022(16) -0.0001(17)
C45 0.029(2) 0.024(2) 0.025(3) 0.008(2) 0.0054(18) 0.0003(19)
C46 0.039(3) 0.016(2) 0.034(3) -0.001(2) 0.007(2) 0.0023(18)
N41 0.0333(19) 0.023(2) 0.022(2) -0.0018(17) 0.0082(16) 0.0012(16)
N43 0.0301(18) 0.0151(18) 0.021(2) -0.0005(16) 0.0071(15) -0.0017(15)

loop_
_atom_type_symbol
_atom_type_description
_atom_type_scat_dispersion_real
_atom_type_scat_dispersion_imag
_atom_type_scat_source
C C 0.0033 0.0000 'International Tables Vol C Tables 4.2.6.8 and 6.1.1.4'
H H 0.0000 0.0000 'International Tables Vol C Tables 4.2.6.8 and 6.1.1.4'
N N 0.0061 0.0000 'International Tables Vol C Tables 4.2.6.8 and 6.1.1.4'
O O 0.0106 0.0000 'International Tables Vol C Tables 4.2.6.8 and 6.1.1.4'

loop_
_geom_angle_atom_site_label_1
_geom_angle_atom_site_label_2
_geom_angle_atom_site_label_3
_geom_angle
_geom_angle_site_symmetry_1
_geom_angle_site_symmetry_3
O1A C1 O1B 122.4(4) . .
O1A C1 C2 121.9(4) . .
O1B C1 C2 115.7(4) . .
C1 C2 C3 115.3(4) . .
C1 C2 H2A 108.5 . .
C3 C2 H2A 108.5 . .
C1 C2 H2B 108.5 . .
C3 C2 H2B 108.5 . .
H2A C2 H2B 107.5 . .
C2 C3 C4 111.2(4) . .
C2 C3 H3A 109.4 . .
C4 C3 H3A 109.4 . .
C2 C3 H3B 109.4 . .
C4 C3 H3B 109.4 . .
H3A C3 H3B 108.0 . .
C5 C4 C3 113.5(4) . .
C5 C4 H4A 108.9 . .
C3 C4 H4A 108.9 . .
C5 C4 H4B 108.9 . .
C3 C4 H4B 108.9 . .
H4A C4 H4B 107.7 . .
O5B C5 O5A 123.6(4) . .
O5B C5 C4 124.8(4) . .
O5A C5 C4 111.6(4) . .
C5 O5A H5 109.5 . .
N21 C22 N23 107.9(4) . .
N21 C22 H22 126.1 . .
N23 C22 H22 126.1 . .
C25 C24 N23 106.5(4) . .
C25 C24 C26 131.6(4) . .
N23 C24 C26 121.9(4) . .
C24 C25 N21 107.5(4) . .
C24 C25 H25 126.3 . .
N21 C25 H25 126.3 . .
C24 C26 H26A 109.5 . .
C24 C26 H26B 109.5 . .
H26A C26 H26B 109.5 . .
C24 C26 H26C 109.5 . .
H26A C26 H26C 109.5 . .
H26B C26 H26C 109.5 . .
C22 N21 C25 108.8(4) . .
C22 N21 H21 125.6 . .
C25 N21 H21 125.6 . .
C22 N23 C24 109.4(4) . .
C22 N23 H23 125.3 . .
C24 N23 H23 125.3 . .
O31B C31 O31A 122.3(4) . .
O31B C31 C32 120.1(4) . .
O31A C31 C32 117.6(3) . .
C31 C32 C33 113.4(3) . .
C31 C32 H32A 108.9 . .
C33 C32 H32A 108.9 . .
C31 C32 H32B 108.9 . .
C33 C32 H32B 108.9 . .
H32A C32 H32B 107.7 . .
C34 C33 C32 113.4(3) . .
C34 C33 H33A 108.9 . .
C32 C33 H33A 108.9 . .
C34 C33 H33B 108.9 . .
C32 C33 H33B 108.9 . .
H33A C33 H33B 107.7 . .
C35 C34 C33 114.0(3) . .
C35 C34 H34A 108.7 . .
C33 C34 H34A 108.7 . .
C35 C34 H34B 108.7 . .
C33 C34 H34B 108.7 . .
H34A C34 H34B 107.6 . .
O35A C35 O35B 119.8(4) . .
O35A C35 C34 123.0(4) . .
O35B C35 C34 117.2(3) . .
C35 O35B H35 109.5 . .
N43 C42 N41 108.6(4) . .
N43 C42 H42 125.7 . .
N41 C42 H42 125.7 . .
C45 C44 N43 106.9(4) . .
C45 C44 C46 130.8(4) . .
N43 C44 C46 122.3(4) . .
C44 C45 N41 106.8(4) . .
C44 C45 H45 126.6 . .
N41 C45 H45 126.6 . .
C44 C46 H46A 109.5 . .
C44 C46 H46B 109.5 . .
H46A C46 H46B 109.5 . .
C44 C46 H46C 109.5 . .
H46A C46 H46C 109.5 . .
H46B C46 H46C 109.5 . .
C42 N41 C45 108.0(4) . .
C42 N41 H41 126.0 . .
C45 N41 H41 126.0 . .
C42 N43 C44 109.7(3) . .
C42 N43 H43 125.2 . .
C44 N43 H43 125.2 . .

loop_
_geom_bond_atom_site_label_1
_geom_bond_atom_site_label_2
_geom_bond_distance
_geom_bond_site_symmetry_2
C1 O1A 1.243(5) .
C1 O1B 1.278(5) .
C1 C2 1.503(6) .
C2 C3 1.523(6) .
C2 H2A 0.9900 .
C2 H2B 0.9900 .
C3 C4 1.524(5) .
C3 H3A 0.9900 .
C3 H3B 0.9900 .
C4 C5 1.506(6) .
C4 H4A 0.9900 .
C4 H4B 0.9900 .
C5 O5B 1.208(5) .
C5 O5A 1.315(5) .
O5A H5 0.8400 .
C22 N21 1.321(5) .
C22 N23 1.331(5) .
C22 H22 0.9500 .
C24 C25 1.342(6) .
C24 N23 1.371(5) .
C24 C26 1.494(6) .
C25 N21 1.375(6) .
C25 H25 0.9500 .
C26 H26A 0.9800 .
C26 H26B 0.9800 .
C26 H26C 0.9800 .
N21 H21 0.8800 .
N23 H23 0.8800 .
C31 O31B 1.233(5) .
C31 O31A 1.293(5) .
C31 C32 1.506(6) .
C32 C33 1.515(6) .
C32 H32A 0.9900 .
C32 H32B 0.9900 .
C33 C34 1.513(6) .
C33 H33A 0.9900 .
C33 H33B 0.9900 .
C34 C35 1.496(6) .
C34 H34A 0.9900 .
C34 H34B 0.9900 .
C35 O35A 1.218(5) .
C35 O35B 1.323(5) .
O35B H35 0.8400 .
C42 N43 1.314(5) .
C42 N41 1.336(5) .
C42 H42 0.9500 .
C44 C45 1.347(6) .
C44 N43 1.382(5) .
C44 C46 1.481(6) .
C45 N41 1.401(6) .
C45 H45 0.9500 .
C46 H46A 0.9800 .
C46 H46B 0.9800 .
C46 H46C 0.9800 .
N41 H41 0.8800 .
N43 H43 0.8800 .

loop_
_geom_hbond_atom_site_label_D
_geom_hbond_atom_site_label_H
_geom_hbond_atom_site_label_A
_geom_hbond_distance_DH
_geom_hbond_distance_HA
_geom_hbond_distance_DA
_geom_hbond_angle_DHA
_geom_hbond_site_symmetry_A
N23 H23 O35A 0.88 1.91 2.787(5) 170.9 .
O5A H5 O1B 0.84 1.75 2.555(4) 161.3 2
N21 H21 O1A 0.88 1.85 2.704(4) 163.3 1_556
O35B H35 O31A 0.84 1.67 2.511(4) 175.6 2_655
N43 H43 O1B 0.88 1.77 2.646(4) 169.9 2_655
N41 H41 O31A 0.88 1.93 2.784(4) 163.9 2_656
